data_2015003
loop_
_publ_author_name
'Camerman, Arthur '
'Hempel, Andrew'
'Mastropaolo, Donald'
'Camerman, Norman'

_publ_section_title
;
 Stereochemical basis for activity in thiadiazole anticonvulsants:
 1-[5-(biphenyl-2-yl)-1,3,4-thiadiazol-2-yl]methanaminium chloride and
 two inactive analogues,
 2-(biphenyl-4-yl)-5-[2-(1-methylethylidene)hydrazino]-1,3,4-thiadiazole
 and the methanol solvate of its hydrochloride salt
;
_journal_issue 7
_journal_name_full 'Acta Crystallographica Section C'
_journal_page_first o427
_journal_page_last o430
_journal_paper_doi 10.1107/S0108270105015891
_journal_volume 61
_journal_year 2005
_chemical_formula_iupac 'C17 H17 N4 S +, Cl -, C H4 O'
_chemical_formula_moiety 'C17 H17 N4 S +, Cl -, C H4 O'
_chemical_formula_sum 'C18 H21 Cl N4 O S'
_chemical_formula_weight 376.90
_chemical_name_systematic
;
5-(biphenyl-4-yl)-2-[2-(1-methylethylidene)hydrazino]-1,3,4-thiadiazol-3-ium
chloride methanol solvate
;
_space_group_IT_number 14
_space_group_name_Hall '-P 2ybc'
_symmetry_cell_setting monoclinic
_symmetry_space_group_name_Hall '-P 2ybc'
_symmetry_space_group_name_H-M 'P 1 21/c 1'
_atom_sites_solution_hydrogens geom
_atom_sites_solution_primary direct
_atom_sites_solution_secondary difmap
_audit_creation_method SHELXL-97
_cell_angle_alpha 90.00
_cell_angle_beta 101.41(2)
_cell_angle_gamma 90.00
_cell_formula_units_Z 4
_cell_length_a 7.472(3)
_cell_length_b 16.437(4)
_cell_length_c 15.532(2)
_cell_measurement_reflns_used 32
_cell_measurement_temperature 294(2)
_cell_measurement_theta_max 41
_cell_measurement_theta_min 18
_cell_volume 1869.9(9)
_computing_cell_refinement 'Picker Operating Manual'
_computing_data_collection 'Picker Operating Manual (Picker, 1967)'
_computing_data_reduction 'DATRDN The X-ray System (Stewart, 1976)'
_computing_molecular_graphics 'ORTEP-3 for Windows (Farrugia, 1997)'
_computing_publication_material SHELXL97
_computing_structure_refinement 'SHELXL97 (Sheldrick, 1997)'
_computing_structure_solution 'SHELXS97 (Sheldrick, 1990)'
_diffrn_ambient_temperature 294(2)
_diffrn_measured_fraction_theta_full 0.994
_diffrn_measured_fraction_theta_max 0.994
_diffrn_measurement_device_type 'PICKER FACS-1 four-circle diffractometer'
_diffrn_measurement_method '\q/2\q  scan'
_diffrn_radiation_monochromator 'Ni filtered radiation'
_diffrn_radiation_source 'fine-focus sealed tube'
_diffrn_radiation_type CuK\a
_diffrn_radiation_wavelength 1.54178
_diffrn_reflns_av_R_equivalents 0.0000
_diffrn_reflns_av_sigmaI/netI 20.4114
_diffrn_reflns_limit_h_max 8
_diffrn_reflns_limit_h_min 0
_diffrn_reflns_limit_k_max 0
_diffrn_reflns_limit_k_min -19
_diffrn_reflns_limit_l_max 17
_diffrn_reflns_limit_l_min -18
_diffrn_reflns_number 3167
_diffrn_reflns_theta_full 65.08
_diffrn_reflns_theta_max 65.08
_diffrn_reflns_theta_min 3.96
_diffrn_standards_decay_% 1.8
_diffrn_standards_interval_count 100
_diffrn_standards_number 3
_exptl_absorpt_coefficient_mu 2.960
_exptl_absorpt_correction_T_max 0.912
_exptl_absorpt_correction_T_min 0.835
_exptl_absorpt_correction_type psi-scan
_exptl_absorpt_process_details '(North <i>et al.</i>, 1968)'
_exptl_crystal_colour colourless
_exptl_crystal_density_diffrn 1.339
_exptl_crystal_density_method 'not measured'
_exptl_crystal_description needle
_exptl_crystal_F_000 792
_exptl_crystal_size_max 0.21
_exptl_crystal_size_mid 0.05
_exptl_crystal_size_min 0.03
_refine_diff_density_max 0.276
_refine_diff_density_min -0.287
_refine_ls_extinction_method none
_refine_ls_goodness_of_fit_ref 0.889
_refine_ls_hydrogen_treatment mixed
_refine_ls_matrix_type full
_refine_ls_number_parameters 237
_refine_ls_number_reflns 3167
_refine_ls_number_restraints 0
_refine_ls_restrained_S_all 0.889
_refine_ls_R_factor_all 0.1815
_refine_ls_R_factor_gt 0.0920
_refine_ls_shift/su_max 0.001
_refine_ls_shift/su_mean 0.000
_refine_ls_structure_factor_coef Fsqd
_refine_ls_weighting_details 'w=1/[\s^2^(Fo^2^)+(0.1328P)^2^+4.9564P] where P=(Fo^2^+2Fc^2^)/3'
_refine_ls_weighting_scheme calc
_refine_ls_wR_factor_gt 0.2327
_refine_ls_wR_factor_ref 0.2642
_reflns_number_gt 1725
_reflns_number_total 3167
_reflns_threshold_expression I>2\s(I)
_cod_data_source_file gd1394.cif
_cod_data_source_block III
_cod_depositor_comments
;
The following automatic conversions were performed:
'_symmetry_cell_setting' value 'Monoclinic' changed to 'monoclinic'
according to '/home/saulius/struct/CIF-dictionaries/cif_core.dic'
dictionary named 'cif_core.dic' version 2.4.1 from 2010-06-29.

Automatic conversion script
Id: cif_fix_enum 1527 2010-12-29 10:47:43Z saulius 

The following automatic conversions were performed:

'_symmetry_cell_setting' value 'Monoclinic' changed to 'monoclinic'
according to /home/saulius/struct/CIF-dictionaries/cif_core.dic
dictionary named 'cif_core.dic' version 2.4.1 from 2010-06-29.

Automatic conversion script
Id: cif_fix_values 1715 2011-07-08 13:25:40Z adriana 
;
_cod_original_sg_symbol_H-M 'P 21/c'
_cod_database_code 2015003
_cod_database_fobs_code 2015003

loop_
_symmetry_equiv_pos_as_xyz
'x, y, z'
'-x, 1/2+y, 1/2-z'
'-x, -y, -z'
'x, 1/2-y, 1/2+z'

loop_
_atom_site_label
_atom_site_fract_x
_atom_site_fract_y
_atom_site_fract_z
_atom_site_U_iso_or_equiv
_atom_site_adp_type
_atom_site_calc_flag
_atom_site_refinement_flags
_atom_site_occupancy
_atom_site_disorder_assembly
_atom_site_disorder_group
_atom_site_type_symbol
Cl 0.5415(3) 0.64738(12) 0.18004(13) 0.0703(7) Uani d . 1 . . Cl
S1 0.6729(3) 0.56449(11) 0.38191(11) 0.0542(5) Uani d . 1 . . S
C2 0.7528(9) 0.5380(4) 0.4918(4) 0.0470(16) Uani d . 1 . . C
N3 0.8075(8) 0.5983(4) 0.5431(3) 0.0539(15) Uani d . 1 . . N
N4 0.7871(9) 0.6695(4) 0.4975(4) 0.0525(15) Uani d . 1 . . N
C5 0.7188(10) 0.6644(4) 0.4125(5) 0.0518(18) Uani d . 1 . . C
C6 0.7569(10) 0.4538(4) 0.5235(4) 0.0488(17) Uani d . 1 . . C
C7 0.7003(12) 0.3892(5) 0.4675(5) 0.065(2) Uani d . 1 . . C
H7 0.6595 0.3991 0.4079 0.081(8) Uiso calc R 1 . . H
C8 0.7034(11) 0.3112(5) 0.4983(5) 0.062(2) Uani d . 1 . . C
H8 0.6635 0.2694 0.4588 0.081(8) Uiso calc R 1 . . H
C9 0.7640(9) 0.2920(5) 0.5866(4) 0.0506(18) Uani d . 1 . . C
C10 0.8208(13) 0.3581(5) 0.6400(5) 0.074(3) Uani d . 1 . . C
H10 0.8627 0.3487 0.6996 0.081(8) Uiso calc R 1 . . H
C11 0.8192(13) 0.4357(5) 0.6106(5) 0.077(3) Uani d . 1 . . C
H11 0.8609 0.4773 0.6500 0.081(8) Uiso calc R 1 . . H
C12 0.7693(9) 0.2083(4) 0.6203(4) 0.0457(16) Uani d . 1 . . C
C13 0.6887(11) 0.1425(5) 0.5695(5) 0.0584(19) Uani d . 1 . . C
H13 0.6289 0.1519 0.5119 0.081(8) Uiso calc R 1 . . H
C14 0.6954(11) 0.0650(5) 0.6019(5) 0.062(2) Uani d . 1 . . C
H14 0.6422 0.0228 0.5658 0.081(8) Uiso calc R 1 . . H
C15 0.7799(11) 0.0485(5) 0.6872(5) 0.065(2) Uani d . 1 . . C
H15 0.7831 -0.0042 0.7092 0.081(8) Uiso calc R 1 . . H
C16 0.8590(12) 0.1116(5) 0.7390(5) 0.067(2) Uani d . 1 . . C
H16 0.9138 0.1015 0.7971 0.081(8) Uiso calc R 1 . . H
C17 0.8590(11) 0.1899(5) 0.7064(5) 0.060(2) Uani d . 1 . . C
H17 0.9193 0.2309 0.7419 0.081(8) Uiso calc R 1 . . H
N18 0.6907(9) 0.7266(4) 0.3581(4) 0.0580(16) Uani d . 1 . . N
H18 0.6447 0.7204 0.3032 0.081(8) Uiso calc R 1 . . H
N19 0.7393(8) 0.8025(4) 0.3940(4) 0.0571(16) Uani d . 1 . . N
C20 0.7119(10) 0.8634(4) 0.3414(5) 0.0559(19) Uani d . 1 . . C
C21 0.6321(12) 0.8598(5) 0.2461(5) 0.074(2) Uani d . 1 . . C
H21A 0.7180 0.8351 0.2156 0.141(14) Uiso calc R 1 . . H
H21B 0.6048 0.9139 0.2241 0.141(14) Uiso calc R 1 . . H
H21C 0.5220 0.8282 0.2369 0.141(14) Uiso calc R 1 . . H
C22 0.7675(13) 0.9458(5) 0.3799(6) 0.080(3) Uani d . 1 . . C
H22A 0.7980 0.9417 0.4428 0.141(14) Uiso calc R 1 . . H
H22B 0.6683 0.9833 0.3633 0.141(14) Uiso calc R 1 . . H
H22C 0.8718 0.9648 0.3582 0.141(14) Uiso calc R 1 . . H
O1 0.8755(10) 0.7889(4) 0.6141(4) 0.0754(19) Uani d . 1 . . O
C1 0.9995(14) 0.8517(6) 0.6025(6) 0.087(3) Uani d . 1 . . C
H1A 0.9688 0.9007 0.6299 0.141(14) Uiso calc R 1 . . H
H1B 0.9920 0.8612 0.5409 0.141(14) Uiso calc R 1 . . H
H1C 1.1216 0.8356 0.6289 0.141(14) Uiso calc R 1 . . H
H4 0.801(11) 0.721(5) 0.535(5) 0.081(8) Uiso d . 1 . . H
H1 0.803(17) 0.806(8) 0.636(8) 0.141(14) Uiso d . 1 . . H

loop_
_atom_site_aniso_label
_atom_site_aniso_U_11
_atom_site_aniso_U_22
_atom_site_aniso_U_33
_atom_site_aniso_U_12
_atom_site_aniso_U_13
_atom_site_aniso_U_23
Cl 0.0826(15) 0.0646(12) 0.0598(11) -0.0025(11) 0.0043(10) -0.0006(10)
S1 0.0677(12) 0.0514(10) 0.0423(9) -0.0022(9) 0.0080(8) 0.0009(8)
C2 0.046(4) 0.058(4) 0.040(3) -0.003(3) 0.016(3) -0.011(3)
N3 0.061(4) 0.057(4) 0.042(3) 0.000(3) 0.005(3) 0.008(3)
N4 0.065(4) 0.053(3) 0.039(3) -0.004(3) 0.008(3) -0.003(3)
C5 0.047(4) 0.054(4) 0.054(4) 0.000(3) 0.012(3) -0.003(3)
C6 0.049(4) 0.044(4) 0.052(4) 0.005(3) 0.008(3) 0.004(3)
C7 0.094(7) 0.053(5) 0.047(4) -0.005(4) 0.007(4) -0.004(3)
C8 0.068(6) 0.054(5) 0.061(5) -0.014(4) 0.003(4) -0.007(4)
C9 0.047(4) 0.063(5) 0.041(4) -0.009(4) 0.009(3) 0.004(3)
C10 0.116(8) 0.057(5) 0.037(4) -0.016(5) -0.013(4) 0.004(3)
C11 0.119(8) 0.057(5) 0.044(4) -0.010(5) -0.008(4) 0.000(4)
C12 0.050(4) 0.040(4) 0.051(4) 0.003(3) 0.018(3) -0.002(3)
C13 0.060(5) 0.061(5) 0.055(4) -0.009(4) 0.013(4) -0.005(4)
C14 0.066(5) 0.051(4) 0.072(5) -0.012(4) 0.023(4) -0.004(4)
C15 0.078(6) 0.056(5) 0.066(5) 0.010(4) 0.026(4) 0.003(4)
C16 0.085(6) 0.063(5) 0.053(4) 0.007(5) 0.015(4) 0.017(4)
C17 0.073(6) 0.058(5) 0.046(4) -0.008(4) 0.009(4) -0.001(3)
N18 0.076(5) 0.052(4) 0.043(3) -0.003(3) 0.006(3) 0.004(3)
N19 0.061(4) 0.053(4) 0.057(4) -0.001(3) 0.012(3) -0.001(3)
C20 0.051(5) 0.050(4) 0.069(5) 0.006(3) 0.020(4) 0.007(4)
C21 0.083(6) 0.072(6) 0.062(5) -0.002(5) 0.003(4) 0.012(4)
C22 0.094(7) 0.057(5) 0.089(6) 0.007(5) 0.019(5) 0.009(4)
O1 0.106(6) 0.060(3) 0.060(3) -0.008(3) 0.018(3) -0.008(3)
C1 0.091(7) 0.087(7) 0.079(6) -0.010(6) 0.005(5) 0.004(5)

loop_
_atom_type_symbol
_atom_type_description
_atom_type_scat_dispersion_real
_atom_type_scat_dispersion_imag
_atom_type_scat_source
C C 0.0181 0.0091 'International Tables Vol C Tables 4.2.6.8 and 6.1.1.4'
H H 0.0000 0.0000 'International Tables Vol C Tables 4.2.6.8 and 6.1.1.4'
N N 0.0311 0.0180 'International Tables Vol C Tables 4.2.6.8 and 6.1.1.4'
O O 0.0492 0.0322 'International Tables Vol C Tables 4.2.6.8 and 6.1.1.4'
S S 0.3331 0.5567 'International Tables Vol C Tables 4.2.6.8 and 6.1.1.4'
Cl Cl 0.3639 0.7018 'International Tables Vol C Tables 4.2.6.8 and 6.1.1.4'

loop_
_geom_angle_atom_site_label_1
_geom_angle_atom_site_label_2
_geom_angle_atom_site_label_3
_geom_angle
C5 S1 C2 87.6(3)
N3 C2 C6 122.4(6)
N3 C2 S1 114.8(5)
C6 C2 S1 122.9(5)
C2 N3 N4 110.5(5)
C5 N4 N3 116.5(6)
C5 N4 H4 127(4)
N3 N4 H4 116(4)
N4 C5 N18 124.9(7)
N4 C5 S1 110.7(5)
N18 C5 S1 124.4(6)
C11 C6 C7 117.0(7)
C11 C6 C2 121.0(6)
C7 C6 C2 122.0(6)
C6 C7 C8 121.2(7)
C6 C7 H7 119.4
C8 C7 H7 119.4
C9 C8 C7 122.5(7)
C9 C8 H8 118.8
C7 C8 H8 118.8
C8 C9 C10 114.5(7)
C8 C9 C12 123.0(7)
C10 C9 C12 122.5(6)
C11 C10 C9 123.9(7)
C11 C10 H10 118.1
C9 C10 H10 118.1
C6 C11 C10 121.0(7)
C6 C11 H11 119.5
C10 C11 H11 119.5
C13 C12 C17 116.1(6)
C13 C12 C9 122.8(6)
C17 C12 C9 121.1(6)
C14 C13 C12 122.0(7)
C14 C13 H13 119.0
C12 C13 H13 119.0
C13 C14 C15 120.9(7)
C13 C14 H14 119.5
C15 C14 H14 119.5
C16 C15 C14 118.5(7)
C16 C15 H15 120.7
C14 C15 H15 120.7
C15 C16 C17 121.3(7)
C15 C16 H16 119.4
C17 C16 H16 119.4
C16 C17 C12 121.0(7)
C16 C17 H17 119.5
C12 C17 H17 119.5
C5 N18 N19 116.5(6)
C5 N18 H18 121.8
N19 N18 H18 121.8
C20 N19 N18 116.8(6)
N19 C20 C21 125.9(7)
N19 C20 C22 116.9(7)
C21 C20 C22 117.2(7)
C20 C21 H21A 109.5
C20 C21 H21B 109.5
H21A C21 H21B 109.5
C20 C21 H21C 109.5
H21A C21 H21C 109.5
H21B C21 H21C 109.5
C20 C22 H22A 109.5
C20 C22 H22B 109.5
H22A C22 H22B 109.5
C20 C22 H22C 109.5
H22A C22 H22C 109.5
H22B C22 H22C 109.5
C1 O1 H1 110(10)
O1 C1 H1A 109.5
O1 C1 H1B 109.5
H1A C1 H1B 109.5
O1 C1 H1C 109.5
H1A C1 H1C 109.5
H1B C1 H1C 109.5

loop_
_geom_bond_atom_site_label_1
_geom_bond_atom_site_label_2
_geom_bond_site_symmetry_2
_geom_bond_distance
_geom_bond_publ_flag
S1 C5 . 1.724(7) ?
S1 C2 . 1.748(7) ?
C2 N3 . 1.287(8) ?
C2 C6 . 1.467(9) ?
N3 N4 . 1.361(8) ?
N4 C5 . 1.321(9) ?
N4 H4 . 1.02(8) ?
C5 N18 . 1.316(9) ?
C6 C11 . 1.374(9) ?
C6 C7 . 1.384(10) ?
C7 C8 . 1.367(10) ?
C7 H7 . 0.93 ?
C8 C9 . 1.392(9) ?
C8 H8 . 0.93 ?
C9 C10 . 1.381(10) ?
C9 C12 . 1.470(10) ?
C10 C11 . 1.354(11) ?
C10 H10 . 0.9300 ?
C11 H11 . 0.9300 ?
C12 C13 . 1.404(9) ?
C12 C17 . 1.404(9) ?
C13 C14 . 1.367(10) ?
C13 H13 . 0.93 ?
C14 C15 . 1.377(11) ?
C14 H14 . 0.93 ?
C15 C16 . 1.372(11) ?
C15 H15 . 0.93 ?
C16 C17 . 1.383(10) ?
C16 H16 . 0.93 ?
C17 H17 . 0.93 ?
N18 N19 . 1.386(8) ?
N18 H18 . 0.86 ?
N19 C20 . 1.283(9) ?
C20 C21 . 1.484(10) ?
C20 C22 . 1.504(11) ?
C21 H21A . 0.96 ?
C21 H21B . 0.96 ?
C21 H21C . 0.96 ?
C22 H22A . 0.96 ?
C22 H22B . 0.96 ?
C22 H22C . 0.96 ?
O1 C1 . 1.422(11) ?
O1 H1 . 0.75(11) ?
C1 H1A . 0.96 ?
C1 H1B . 0.96 ?
C1 H1C . 0.96 ?

loop_
_geom_hbond_atom_site_label_D
_geom_hbond_atom_site_label_H
_geom_hbond_atom_site_label_A
_geom_hbond_site_symmetry_A
_geom_hbond_distance_DH
_geom_hbond_distance_HA
_geom_hbond_distance_DA
_geom_hbond_angle_DHA
O1 H1 Cl 4_565 0.75(13) 2.32(13) 3.064(8) 169(13)
N4 H4 O1 1 1.02(8) 1.67(8) 2.664(9) 163(7)
N18 H18 Cl 1 0.86 2.2607 3.061(7) 155

loop_
_cod_related_entry_id
_cod_related_entry_database
_cod_related_entry_code
1 ChemSpider 21133796
